data_9009542
loop_
_publ_author_name
'Malinovskii Yu, A.'
'Baturin, S. V.'
'Belov, N. V.'

_publ_section_title
;
 The crystal structure of Fe-tychite
;
_journal_name_full 'Doklady Akademii Nauk SSSR'
_journal_page_first 1365
_journal_page_last 1368
_journal_volume 249
_journal_year 1979
_chemical_formula_sum 'C4 Fe2 Na6 O16 S'
_chemical_name_mineral Ferrotychite
_space_group_IT_number 203
_symmetry_space_group_name_Hall '-F 2uv 2vw 3'
_symmetry_space_group_name_H-M 'F d -3 :2'
_cell_angle_alpha 90
_cell_angle_beta 90
_cell_angle_gamma 90
_cell_length_a 13.962
_cell_length_b 13.962
_cell_length_c 13.962
_cell_formula_units_Z 8
_cell_volume 2721.717
_database_code_amcsd 0012463
_exptl_crystal_density_diffrn 2.859
_cod_original_sg_symbol_H-M 'F d 3'
_cod_original_formula_sum 'Na6 Fe2 S C4 O16'
_cod_database_code 9009542

loop_
_space_group_symop_operation_xyz
x,y,z
x,1/2+y,1/2+z
1/2+x,y,1/2+z
1/2+x,1/2+y,z
1/4+z,1/4+x,-y
1/4+z,3/4+x,1/2-y
3/4+z,1/4+x,1/2-y
3/4+z,3/4+x,-y
1/4+z,-x,1/4+y
1/4+z,1/2-x,3/4+y
3/4+z,-x,3/4+y
3/4+z,1/2-x,1/4+y
-z,1/4+x,1/4+y
-z,3/4+x,3/4+y
1/2-z,1/4+x,3/4+y
1/2-z,3/4+x,1/4+y
-z,-x,-y
-z,1/2-x,1/2-y
1/2-z,-x,1/2-y
1/2-z,1/2-x,-y
y,3/4-z,3/4-x
y,1/4-z,1/4-x
1/2+y,3/4-z,1/4-x
1/2+y,1/4-z,3/4-x
3/4-y,3/4-z,x
3/4-y,1/4-z,1/2+x
1/4-y,3/4-z,1/2+x
1/4-y,1/4-z,x
3/4-y,z,3/4-x
3/4-y,1/2+z,1/4-x
1/4-y,z,1/4-x
1/4-y,1/2+z,3/4-x
y,z,x
y,1/2+z,1/2+x
1/2+y,z,1/2+x
1/2+y,1/2+z,x
1/4+x,-y,1/4+z
1/4+x,1/2-y,3/4+z
3/4+x,-y,3/4+z
3/4+x,1/2-y,1/4+z
-x,1/4+y,1/4+z
-x,3/4+y,3/4+z
1/2-x,1/4+y,3/4+z
1/2-x,3/4+y,1/4+z
1/4+x,1/4+y,-z
1/4+x,3/4+y,1/2-z
3/4+x,1/4+y,1/2-z
3/4+x,3/4+y,-z
-x,-y,-z
-x,1/2-y,1/2-z
1/2-x,-y,1/2-z
1/2-x,1/2-y,-z
3/4-z,3/4-x,y
3/4-z,1/4-x,1/2+y
1/4-z,3/4-x,1/2+y
1/4-z,1/4-x,y
3/4-z,x,3/4-y
3/4-z,1/2+x,1/4-y
1/4-z,x,1/4-y
1/4-z,1/2+x,3/4-y
z,3/4-x,3/4-y
z,1/4-x,1/4-y
1/2+z,3/4-x,1/4-y
1/2+z,1/4-x,3/4-y
z,x,y
z,1/2+x,1/2+y
1/2+z,x,1/2+y
1/2+z,1/2+x,y
-y,1/4+z,1/4+x
-y,3/4+z,3/4+x
1/2-y,1/4+z,3/4+x
1/2-y,3/4+z,1/4+x
1/4+y,1/4+z,-x
1/4+y,3/4+z,1/2-x
3/4+y,1/4+z,1/2-x
3/4+y,3/4+z,-x
1/4+y,-z,1/4+x
1/4+y,1/2-z,3/4+x
3/4+y,-z,3/4+x
3/4+y,1/2-z,1/4+x
-y,-z,-x
-y,1/2-z,1/2-x
1/2-y,-z,1/2-x
1/2-y,1/2-z,-x
3/4-x,y,3/4-z
3/4-x,1/2+y,1/4-z
1/4-x,y,1/4-z
1/4-x,1/2+y,3/4-z
x,3/4-y,3/4-z
x,1/4-y,1/4-z
1/2+x,3/4-y,1/4-z
1/2+x,1/4-y,3/4-z
3/4-x,3/4-y,z
3/4-x,1/4-y,1/2+z
1/4-x,3/4-y,1/2+z
1/4-x,1/4-y,z

loop_
_atom_site_aniso_label
_atom_site_aniso_U_11
_atom_site_aniso_U_22
_atom_site_aniso_U_33
_atom_site_aniso_U_12
_atom_site_aniso_U_13
_atom_site_aniso_U_23
Na 0.01216 0.02103 0.02216 0.00000 0.00000 0.00835
Fe 0.00722 0.00722 0.00722 -0.00026 -0.00026 -0.00026
S 0.01051 0.01051 0.01051 0.00000 0.00000 0.00000
C 0.00835 0.00835 0.00835 0.00000 0.00000 0.00000
O1 0.01786 0.01786 0.01786 -0.00329 -0.00329 -0.00329
O2 0.01191 0.01570 0.00988 0.00000 0.00367 0.00215

loop_
_atom_site_label
_atom_site_fract_x
_atom_site_fract_y
_atom_site_fract_z
_atom_site_U_iso_or_equiv
Na 0.90822 0.12500 0.12500 0.01798
Fe 0.50000 0.50000 0.50000 0.00709
S 0.12500 0.12500 0.12500 0.01077
C 0.28077 0.28077 0.28077 0.00836
O1 0.93631 0.93631 0.93631 0.01786
O2 0.22233 0.26721 0.35078 0.01191

loop_
_cod_related_entry_id
_cod_related_entry_database
_cod_related_entry_code
1 AMCSD 0012463
